data_4032656
loop_
_publ_author_name
'Yan, Qiao'
'Bolte, Benoit'
'Bai, Yuhua'
'Banwell, Martin G.'
'Willis, Anthony C.'
'Carr, Paul D.'

_publ_section_title
;
 Studies on the Photochemical Rearrangements of Enantiomerically Pure,
 Polysubstituted, and Variously Annulated Bicyclo[2.2.2]octenones.
;
_journal_issue 15
_journal_name_full 'The Journal of organic chemistry'
_journal_page_first 8008
_journal_page_last 8022
_journal_paper_doi 10.1021/acs.joc.7b01243
_journal_volume 82
_journal_year 2017
_chemical_absolute_configuration syn
_chemical_compound_source local
_chemical_formula_moiety 'C23 H26 O5'
_chemical_formula_sum 'C23 H26 O5'
_chemical_formula_weight 382.46
_space_group_IT_number 19
_symmetry_cell_setting orthorhombic
_symmetry_space_group_name_Hall 'P 2ac 2ab'
_symmetry_space_group_name_H-M 'P 21 21 21'
_atom_sites_solution_hydrogens difmap
_atom_sites_solution_primary direct
_audit_creation_date 16-03-03
_audit_creation_method CRYSTALS_ver_14.40
_audit_update_record
;
2016-03-03 - Report on C23 H26 O5 
             by Anthony C. Willis
             for   Benoit Bolte and Martin Banwell

2016-03-03 - details of refinement in _refine_special_details below

2016-03-03 - passes checkcif tests with minor warnings 
 
;
_cell_angle_alpha 90
_cell_angle_beta 90
_cell_angle_gamma 90
_cell_formula_units_Z 4
_cell_length_a 8.9344(2)
_cell_length_b 15.4099(3)
_cell_length_c 14.9268(3)
_cell_measurement_reflns_used 17349
_cell_measurement_temperature 150
_cell_measurement_theta_max 29
_cell_measurement_theta_min 3
_cell_volume 2055.10(7)
_computing_cell_refinement 'CrysAlisPro (Agilent Technologies, 2015)'
_computing_data_collection
;
CrysAlisPro, Agilent Technologies,
Version 1.171.37.35h (release 09-02-2015 CrysAlis171 .NET)
(compiled Feb 9 2015,16:26:32)
;
_computing_data_reduction 'CrysAlisPro (Agilent Technologies, 2015)'
_computing_molecular_graphics 'PLATON (Spek, 2008)'
_computing_publication_material 'CRYSTALS (Betteridge et al., 2003)'
_computing_structure_refinement 'CRYSTALS (Betteridge et al., 2003)'
_computing_structure_solution 'SIR92 (Altomare et al., 1994)'
_diffrn_ambient_temperature 150
_diffrn_measured_fraction_theta_full 0.996
_diffrn_measured_fraction_theta_max 0.946
_diffrn_measurement_device Area
_diffrn_measurement_device_type 'SuperNova, Dual, Cu at zero, EosS2'
_diffrn_measurement_method \w
_diffrn_radiation_monochromator mirror
_diffrn_radiation_source 'Supermova (Mo) X-ray Source'
_diffrn_radiation_type 'Mo K\a'
_diffrn_radiation_wavelength 0.71073
_diffrn_reflns_av_R_equivalents 0.036
_diffrn_reflns_limit_h_max 12
_diffrn_reflns_limit_h_min -12
_diffrn_reflns_limit_k_max 21
_diffrn_reflns_limit_k_min -21
_diffrn_reflns_limit_l_max 20
_diffrn_reflns_limit_l_min -20
_diffrn_reflns_number 44858
_diffrn_reflns_theta_full 28.523
_diffrn_reflns_theta_max 29.509
_diffrn_reflns_theta_min 1.899
_diffrn_standards_number 0
_exptl_absorpt_coefficient_mu 0.086
_exptl_absorpt_correction_T_max 1.00
_exptl_absorpt_correction_T_min 0.60
_exptl_absorpt_correction_type multi-scan
_exptl_absorpt_process_details
;
CrysAlisPro, Agilent Technologies,
Version 1.171.37.35h (release 09-02-2015 CrysAlis171 .NET)
(compiled Feb 9 2015,16:26:32)
Empirical absorption correction using spherical harmonics,
 implemented in SCALE3 ABSPACK scaling algorithm.
;
_exptl_crystal_colour colourless
_exptl_crystal_density_diffrn 1.236
_exptl_crystal_density_method 'not measured'
_exptl_crystal_description plate
_exptl_crystal_F_000 816
_exptl_crystal_size_max 0.439
_exptl_crystal_size_mid 0.252
_exptl_crystal_size_min 0.054
_refine_diff_density_max 0.28
_refine_diff_density_min -0.21
_refine_ls_abs_structure_details
;
The enantiomer has been assigned by reference to an unchanging chiral
centre in the synthetic procedure.
;
_refine_ls_extinction_method None
_refine_ls_goodness_of_fit_ref 1.0364
_refine_ls_hydrogen_treatment constr
_refine_ls_matrix_type full
_refine_ls_number_parameters 253
_refine_ls_number_reflns 3065
_refine_ls_number_restraints 0
_refine_ls_R_factor_all 0.0461
_refine_ls_R_factor_gt 0.0423
_refine_ls_shift/su_max 0.0006008
_refine_ls_shift/su_mean 0.0001490
_refine_ls_structure_factor_coef Fsqd
_refine_ls_weighting_details
;
 Method= Modified Sheldrick 
 w=1/[\s^2^(F^2^) + ( 0.04P)^2^ + 1.12P] 
 ,where P=(max(Fo^2^,0) + 2Fc^2^)/3 
;
_refine_ls_weighting_scheme calc
_refine_ls_wR_factor_all 0.1117
_refine_ls_wR_factor_gt 0.1097
_refine_ls_wR_factor_ref 0.1117
_reflns_limit_h_max 12
_reflns_limit_h_min 0
_reflns_limit_k_max 21
_reflns_limit_k_min 0
_reflns_limit_l_max 20
_reflns_limit_l_min 0
_reflns_number_gt 2868
_reflns_number_total 3065
_reflns_threshold_expression I>2.0\s(I)
_oxford_diffrn_Wilson_B_factor 2.22
_oxford_diffrn_Wilson_scale 0.03
_oxford_refine_ls_r_factor_ref 0.0461
_oxford_refine_ls_scale 6.23(15)
_oxford_reflns_number_all 3065
_oxford_reflns_threshold_expression_ref I>-10.0\s(I)
_oxford_structure_analysis_title 'Z:\ban1609SNM\Tony_ban1609SNM_da At 17:53 on'
_cod_data_source_file jo7b01243_si_003.cif
_cod_data_source_block ban1609SNM_compound_53
_cod_depositor_comments 'Adding full bibliography for 4032648--4032665.cif.'
_cod_original_cell_volume 2055.09(7)
_cod_original_sg_symbol_Hall 'P 2ac 2ab '
_cod_original_sg_symbol_H-M 'P 21 21 21 '
_cod_database_code 4032656

loop_
_symmetry_equiv_pos_as_xyz
x,y,z
x+1/2,-y+1/2,-z
-x,y+1/2,-z+1/2
-x+1/2,-y,z+1/2

loop_
_atom_site_label
_atom_site_type_symbol
_atom_site_fract_x
_atom_site_fract_y
_atom_site_fract_z
_atom_site_U_iso_or_equiv
_atom_site_occupancy
_atom_site_adp_type
_atom_site_refinement_flags_posn
O1 O 0.5510(3) 0.54064(14) 0.12723(12) 0.0509 1.0000 Uani .
O2 O 0.30489(18) 0.64821(10) 0.20534(11) 0.0281 1.0000 Uani .
O3 O 0.0915(2) 0.61394(13) 0.27704(13) 0.0441 1.0000 Uani .
O4 O 0.68227(16) 0.59178(10) 0.48185(10) 0.0245 1.0000 Uani .
O5 O 0.7819(2) 0.71145(13) 0.54335(15) 0.0489 1.0000 Uani .
C1 C 0.3974(3) 0.49636(14) 0.44601(15) 0.0267 1.0000 Uani .
C2 C 0.4990(3) 0.43363(14) 0.39877(16) 0.0317 1.0000 Uani .
C3 C 0.5922(3) 0.45317(15) 0.33308(17) 0.0332 1.0000 Uani .
C4 C 0.6061(3) 0.54155(15) 0.29304(14) 0.0280 1.0000 Uani .
C5 C 0.5194(3) 0.54794(15) 0.20461(15) 0.0327 1.0000 Uani .
C6 C 0.3831(3) 0.58286(15) 0.25346(14) 0.0264 1.0000 Uani .
C7 C 0.4914(2) 0.60899(13) 0.33100(14) 0.0217 1.0000 Uani .
C8 C 0.4311(2) 0.59292(13) 0.42494(13) 0.0207 1.0000 Uani .
C9 C 0.5323(2) 0.62237(13) 0.50156(14) 0.0221 1.0000 Uani .
C10 C 0.4686(3) 0.57734(15) 0.58542(14) 0.0270 1.0000 Uani .
C11 C 0.4154(3) 0.48846(17) 0.54963(16) 0.0374 1.0000 Uani .
C12 C 0.1564(3) 0.65667(15) 0.22232(15) 0.0274 1.0000 Uani .
C13 C 0.0867(3) 0.72234(14) 0.16279(15) 0.0259 1.0000 Uani .
C14 C 0.1692(3) 0.76973(15) 0.10166(16) 0.0310 1.0000 Uani .
C15 C 0.0981(3) 0.82899(18) 0.0457(2) 0.0403 1.0000 Uani .
C16 C -0.0551(3) 0.84010(19) 0.0510(2) 0.0431 1.0000 Uani .
C17 C -0.1365(3) 0.7929(2) 0.1122(2) 0.0485 1.0000 Uani .
C18 C -0.0676(3) 0.73405(19) 0.16806(19) 0.0397 1.0000 Uani .
C19 C 0.5461(3) 0.70209(14) 0.31653(15) 0.0269 1.0000 Uani .
C20 C 0.7970(3) 0.64357(16) 0.50472(16) 0.0321 1.0000 Uani .
C21 C 0.9427(3) 0.6068(2) 0.4743(2) 0.0432 1.0000 Uani .
C22 C 0.5826(3) 0.56759(19) 0.66117(17) 0.0399 1.0000 Uani .
C23 C 0.3368(3) 0.6307(2) 0.62036(18) 0.0411 1.0000 Uani .
H11 H 0.2933 0.4825 0.4291 0.0316 1.0000 Uiso R
H21 H 0.4949 0.3762 0.4179 0.0372 1.0000 Uiso R
H31 H 0.6524 0.4083 0.3094 0.0405 1.0000 Uiso R
H41 H 0.7102 0.5631 0.2906 0.0331 1.0000 Uiso R
H61 H 0.3160 0.5362 0.2722 0.0321 1.0000 Uiso R
H81 H 0.3365 0.6261 0.4299 0.0244 1.0000 Uiso R
H91 H 0.5328 0.6866 0.5099 0.0271 1.0000 Uiso R
H111 H 0.4889 0.4430 0.5637 0.0453 1.0000 Uiso R
H112 H 0.3211 0.4721 0.5773 0.0453 1.0000 Uiso R
H141 H 0.2736 0.7623 0.0976 0.0374 1.0000 Uiso R
H151 H 0.1521 0.8622 0.0032 0.0482 1.0000 Uiso R
H161 H -0.1020 0.8815 0.0128 0.0518 1.0000 Uiso R
H171 H -0.2404 0.8002 0.1153 0.0577 1.0000 Uiso R
H181 H -0.1233 0.7027 0.2096 0.0473 1.0000 Uiso R
H191 H 0.4664 0.7426 0.3294 0.0399 1.0000 Uiso R
H192 H 0.6297 0.7145 0.3556 0.0397 1.0000 Uiso R
H193 H 0.5764 0.7099 0.2542 0.0402 1.0000 Uiso R
H211 H 1.0195 0.6477 0.4800 0.0659 1.0000 Uiso R
H212 H 0.9640 0.5559 0.5090 0.0668 1.0000 Uiso R
H213 H 0.9363 0.5917 0.4133 0.0671 1.0000 Uiso R
H221 H 0.5385 0.5388 0.7110 0.0601 1.0000 Uiso R
H222 H 0.6186 0.6244 0.6810 0.0599 1.0000 Uiso R
H223 H 0.6657 0.5341 0.6387 0.0598 1.0000 Uiso R
H231 H 0.2928 0.6038 0.6724 0.0616 1.0000 Uiso R
H232 H 0.3709 0.6894 0.6375 0.0619 1.0000 Uiso R
H233 H 0.2597 0.6368 0.5745 0.0615 1.0000 Uiso R

loop_
_atom_site_aniso_label
_atom_site_aniso_U_11
_atom_site_aniso_U_22
_atom_site_aniso_U_33
_atom_site_aniso_U_23
_atom_site_aniso_U_13
_atom_site_aniso_U_12
O1 0.0696(14) 0.0588(12) 0.0244(8) -0.0032(8) 0.0021(9) 0.0231(12)
O2 0.0260(8) 0.0302(8) 0.0282(7) 0.0052(7) -0.0053(7) 0.0001(7)
O3 0.0426(10) 0.0507(11) 0.0389(10) 0.0140(9) 0.0119(9) 0.0064(9)
O4 0.0191(7) 0.0274(7) 0.0270(7) 0.0004(6) -0.0022(6) -0.0023(6)
O5 0.0446(11) 0.0390(10) 0.0630(13) -0.0093(10) -0.0134(10) -0.0139(9)
C1 0.0266(10) 0.0242(10) 0.0294(10) 0.0032(8) -0.0016(9) -0.0048(9)
C2 0.0386(12) 0.0200(9) 0.0364(12) 0.0014(8) -0.0067(10) 0.0011(10)
C3 0.0371(12) 0.0295(11) 0.0331(11) -0.0016(10) -0.0046(11) 0.0113(10)
C4 0.0295(11) 0.0326(11) 0.0218(9) 0.0007(9) 0.0009(9) 0.0085(10)
C5 0.0449(14) 0.0292(10) 0.0242(10) -0.0017(9) -0.0025(10) 0.0102(11)
C6 0.0308(11) 0.0255(10) 0.0230(10) 0.0000(8) -0.0063(9) 0.0001(9)
C7 0.0220(9) 0.0228(9) 0.0202(9) 0.0006(7) -0.0019(8) 0.0007(8)
C8 0.0196(9) 0.0218(9) 0.0206(9) 0.0013(7) -0.0007(7) -0.0010(8)
C9 0.0214(9) 0.0233(9) 0.0217(9) -0.0005(8) -0.0011(8) 0.0010(8)
C10 0.0257(10) 0.0335(11) 0.0219(9) 0.0030(9) -0.0002(9) 0.0012(9)
C11 0.0486(15) 0.0343(12) 0.0294(11) 0.0074(10) 0.0038(12) -0.0089(12)
C12 0.0311(11) 0.0291(10) 0.0219(9) -0.0052(9) -0.0008(9) 0.0010(9)
C13 0.0266(10) 0.0273(10) 0.0237(9) -0.0045(8) -0.0035(9) 0.0023(9)
C14 0.0261(11) 0.0323(11) 0.0346(12) 0.0047(10) -0.0026(10) 0.0037(10)
C15 0.0379(13) 0.0403(13) 0.0428(14) 0.0110(12) -0.0020(12) 0.0044(11)
C16 0.0425(14) 0.0440(14) 0.0429(14) 0.0058(12) -0.0064(13) 0.0155(12)
C17 0.0285(12) 0.0620(18) 0.0550(17) 0.0051(15) -0.0004(12) 0.0163(13)
C18 0.0305(12) 0.0474(15) 0.0411(13) 0.0015(12) 0.0060(11) 0.0039(11)
C19 0.0275(10) 0.0263(10) 0.0270(10) 0.0043(8) -0.0012(9) -0.0036(9)
C20 0.0271(11) 0.0388(12) 0.0304(11) 0.0099(10) -0.0070(9) -0.0099(10)
C21 0.0222(11) 0.0602(17) 0.0471(15) 0.0163(14) -0.0020(11) -0.0084(12)
C22 0.0345(13) 0.0590(16) 0.0261(11) 0.0113(11) -0.0047(10) 0.0033(13)
C23 0.0348(13) 0.0565(16) 0.0319(12) 0.0027(12) 0.0068(11) 0.0105(13)

loop_
_atom_type_symbol
_atom_type_scat_dispersion_real
_atom_type_scat_dispersion_imag
_atom_type_scat_Cromer_Mann_a1
_atom_type_scat_Cromer_Mann_b1
_atom_type_scat_Cromer_Mann_a2
_atom_type_scat_Cromer_Mann_b2
_atom_type_scat_Cromer_Mann_a3
_atom_type_scat_Cromer_Mann_b3
_atom_type_scat_Cromer_Mann_a4
_atom_type_scat_Cromer_Mann_b4
_atom_type_scat_Cromer_Mann_c
_atom_type_scat_source
C 0.0033 0.0016 2.3100 20.8439 1.0200 10.2075 1.5886 0.5687 0.8650 51.6512 0.2156 'International Tables Vol C 4.2.6.8 and 6.1.1.4'
H 0.0000 0.0000 0.4930 10.5109 0.3229 26.1257 0.1402 3.1424 0.0408 57.7998 0.0030 'International Tables Vol C 4.2.6.8 and 6.1.1.4'
O 0.0106 0.0060 3.0485 13.2771 2.2868 5.7011 1.5463 0.3239 0.8670 32.9089 0.2508 'International Tables Vol C 4.2.6.8 and 6.1.1.4'

loop_
_geom_angle_atom_site_label_1
_geom_angle_atom_site_label_2
_geom_angle_atom_site_label_3
_geom_angle
_geom_angle_publ_flag
C6 O2 C12 117.03(18) yes
C9 O4 C20 117.41(17) yes
C2 C1 C8 113.91(18) yes
C2 C1 C11 110.7(2) yes
C8 C1 C11 104.84(18) yes
C2 C1 H11 108.1 no
C8 C1 H11 109.8 no
C11 C1 H11 109.5 no
C1 C2 C3 125.6(2) yes
C1 C2 H21 116.4 no
C3 C2 H21 118.0 no
C2 C3 C4 123.9(2) yes
C2 C3 H31 118.0 no
C4 C3 H31 118.1 no
C3 C4 C5 111.2(2) yes
C3 C4 C7 113.97(19) yes
C5 C4 C7 86.47(16) yes
C3 C4 H41 113.5 no
C5 C4 H41 115.0 no
C7 C4 H41 114.0 no
C4 C5 O1 135.0(3) yes
C4 C5 C6 90.83(17) yes
O1 C5 C6 133.4(2) yes
C5 C6 O2 113.76(18) yes
C5 C6 C7 87.15(17) yes
O2 C6 C7 119.79(18) yes
C5 C6 H61 111.7 no
O2 C6 H61 111.3 no
C7 C6 H61 111.0 no
C6 C7 C4 88.06(16) yes
C6 C7 C8 114.93(17) yes
C4 C7 C8 117.20(17) yes
C6 C7 C19 109.56(17) yes
C4 C7 C19 111.23(18) yes
C8 C7 C19 113.28(17) yes
C1 C8 C7 114.31(17) yes
C1 C8 C9 104.38(17) yes
C7 C8 C9 115.61(17) yes
C1 C8 H81 108.3 no
C7 C8 H81 106.7 no
C9 C8 H81 107.2 no
C8 C9 O4 107.35(16) yes
C8 C9 C10 104.85(16) yes
O4 C9 C10 111.08(17) yes
C8 C9 H91 113.1 no
O4 C9 H91 110.1 no
C10 C9 H91 110.3 no
C9 C10 C11 103.41(17) yes
C9 C10 C22 113.51(19) yes
C11 C10 C22 111.9(2) yes
C9 C10 C23 108.62(19) yes
C11 C10 C23 111.0(2) yes
C22 C10 C23 108.3(2) yes
C10 C11 C1 107.78(19) yes
C10 C11 H111 110.6 no
C1 C11 H111 109.7 no
C10 C11 H112 110.5 no
C1 C11 H112 110.6 no
H111 C11 H112 107.6 no
O2 C12 O3 123.2(2) yes
O2 C12 C13 111.3(2) yes
O3 C12 C13 125.5(2) yes
C12 C13 C14 122.1(2) yes
C12 C13 C18 118.0(2) yes
C14 C13 C18 119.8(2) yes
C13 C14 C15 120.0(2) yes
C13 C14 H141 120.4 no
C15 C14 H141 119.6 no
C14 C15 C16 120.0(3) yes
C14 C15 H151 121.6 no
C16 C15 H151 118.4 no
C15 C16 C17 119.7(3) yes
C15 C16 H161 119.1 no
C17 C16 H161 121.2 no
C16 C17 C18 120.9(2) yes
C16 C17 H171 119.6 no
C18 C17 H171 119.5 no
C13 C18 C17 119.6(3) yes
C13 C18 H181 120.0 no
C17 C18 H181 120.4 no
C7 C19 H191 110.0 no
C7 C19 H192 110.3 no
H191 C19 H192 108.7 no
C7 C19 H193 109.8 no
H191 C19 H193 108.3 no
H192 C19 H193 109.7 no
O4 C20 O5 123.6(2) yes
O4 C20 C21 111.3(2) yes
O5 C20 C21 125.1(2) yes
C20 C21 H211 111.0 no
C20 C21 H212 108.7 no
H211 C21 H212 110.9 no
C20 C21 H213 109.6 no
H211 C21 H213 107.3 no
H212 C21 H213 109.4 no
C10 C22 H221 110.3 no
C10 C22 H222 110.8 no
H221 C22 H222 108.5 no
C10 C22 H223 107.9 no
H221 C22 H223 110.0 no
H222 C22 H223 109.3 no
C10 C23 H231 110.9 no
C10 C23 H232 110.1 no
H231 C23 H232 108.1 no
C10 C23 H233 110.8 no
H231 C23 H233 108.6 no
H232 C23 H233 108.2 no

loop_
_geom_bond_atom_site_label_1
_geom_bond_atom_site_label_2
_geom_bond_distance
_geom_bond_publ_flag
O1 C5 1.194(3) yes
O2 C6 1.421(3) yes
O2 C12 1.357(3) yes
O3 C12 1.198(3) yes
O4 C9 1.451(2) yes
O4 C20 1.343(3) yes
O5 C20 1.202(3) yes
C1 C2 1.502(3) yes
C1 C8 1.550(3) yes
C1 C11 1.560(3) yes
C1 H11 0.987 no
C2 C3 1.321(4) yes
C2 H21 0.930 no
C3 C4 1.493(3) yes
C3 H31 0.945 no
C4 C5 1.534(3) yes
C4 C7 1.566(3) yes
C4 H41 0.988 no
C5 C6 1.518(3) yes
C6 C7 1.562(3) yes
C6 H61 0.977 no
C7 C8 1.522(3) yes
C7 C19 1.531(3) yes
C8 C9 1.527(3) yes
C8 H81 0.991 no
C9 C10 1.540(3) yes
C9 H91 0.998 no
C10 C11 1.545(3) yes
C10 C22 1.529(3) yes
C10 C23 1.528(3) yes
C11 H111 0.983 no
C11 H112 0.972 no
C12 C13 1.484(3) yes
C13 C14 1.382(3) yes
C13 C18 1.392(3) yes
C14 C15 1.391(3) yes
C14 H141 0.942 no
C15 C16 1.381(4) yes
C15 H151 0.948 no
C16 C17 1.376(4) yes
C16 H161 0.952 no
C17 C18 1.377(4) yes
C17 H171 0.935 no
C18 H181 0.930 no
C19 H191 0.966 no
C19 H192 0.967 no
C19 H193 0.977 no
C20 C21 1.491(4) yes
C21 H211 0.935 no
C21 H212 0.958 no
C21 H213 0.942 no
C22 H221 0.952 no
C22 H222 0.978 no
C22 H223 0.964 no
C23 H231 0.964 no
C23 H232 0.987 no
C23 H233 0.975 no

loop_
_geom_contact_atom_site_label_1
_geom_contact_atom_site_label_2
_geom_contact_distance
_geom_contact_site_symmetry_2
_geom_contact_publ_flag
O1 O2 2.990(3) . no
O1 C21 3.221(4) 4_664 no
O1 C16 3.370(4) 2_565 no
O1 C15 3.298(3) 2_565 no
O3 C21 3.233(4) 1_455 no
O4 C2 3.187(3) . no
O4 C19 3.234(3) . no
O4 C4 3.001(3) . no
O4 C3 3.185(3) . no
O5 C8 3.330(3) 2_566 no
O5 C22 3.343(3) . no
C2 C6 3.326(3) . no
C11 C12 3.472(3) 4_565 no
C20 C22 3.239(4) . no

loop_
_geom_torsion_atom_site_label_1
_geom_torsion_atom_site_label_2
_geom_torsion_atom_site_label_3
_geom_torsion_atom_site_label_4
_geom_torsion
_geom_torsion_publ_flag
C12 O2 C6 C5 152.8(2) no
C12 O2 C6 C7 -106.3(2) no
C6 O2 C12 O3 2.3(3) no
C6 O2 C12 C13 -175.65(18) no
C20 O4 C9 C8 143.54(18) no
C20 O4 C9 C10 -102.4(2) no
C9 O4 C20 O5 3.0(3) no
C9 O4 C20 C21 -175.73(19) no
C8 C1 C2 C3 -11.6(4) no
C11 C1 C2 C3 -129.4(3) no
C2 C1 C8 C7 31.8(3) no
C2 C1 C8 C9 -95.5(2) no
C11 C1 C8 C7 152.88(18) no
C11 C1 C8 C9 25.6(2) no
C2 C1 C11 C10 119.5(2) no
C8 C1 C11 C10 -3.7(3) no
C1 C2 C3 C4 -2.5(4) no
C2 C3 C4 C5 -99.9(3) no
C2 C3 C4 C7 -4.2(4) no
C3 C4 C5 O1 -95.7(3) no
C3 C4 C5 C6 93.6(2) no
C7 C4 C5 O1 149.9(3) no
C7 C4 C5 C6 -20.73(17) no
C3 C4 C7 C6 -91.5(2) no
C3 C4 C7 C8 25.7(3) no
C3 C4 C7 C19 158.3(2) no
C5 C4 C7 C6 20.14(16) no
C5 C4 C7 C8 137.32(18) no
C5 C4 C7 C19 -90.1(2) no
O1 C5 C6 O2 -28.7(4) no
O1 C5 C6 C7 -150.1(3) no
C4 C5 C6 O2 142.22(19) no
C4 C5 C6 C7 20.78(16) no
O2 C6 C7 C4 -136.2(2) no
O2 C6 C7 C8 104.5(2) no
O2 C6 C7 C19 -24.4(3) no
C5 C6 C7 C4 -20.34(16) no
C5 C6 C7 C8 -139.59(18) no
C5 C6 C7 C19 91.52(19) no
C4 C7 C8 C1 -39.6(2) no
C4 C7 C8 C9 81.6(2) no
C6 C7 C8 C1 61.8(2) no
C6 C7 C8 C9 -177.01(17) no
C19 C7 C8 C1 -171.22(18) no
C19 C7 C8 C9 -50.0(2) no
C1 C8 C9 O4 79.69(19) no
C1 C8 C9 C10 -38.5(2) no
C7 C8 C9 O4 -46.8(2) no
C7 C8 C9 C10 -164.97(17) no
O4 C9 C10 C11 -80.0(2) no
O4 C9 C10 C22 41.5(2) no
O4 C9 C10 C23 162.03(18) no
C8 C9 C10 C11 35.7(2) no
C8 C9 C10 C22 157.16(19) no
C8 C9 C10 C23 -82.3(2) no
C9 C10 C11 C1 -19.4(3) no
C22 C10 C11 C1 -141.9(2) no
C23 C10 C11 C1 97.0(2) no
O2 C12 C13 C14 -2.6(3) no
O2 C12 C13 C18 175.7(2) no
O3 C12 C13 C14 179.5(2) no
O3 C12 C13 C18 -2.2(4) no
C12 C13 C14 C15 178.4(2) no
C18 C13 C14 C15 0.1(4) no
C12 C13 C18 C17 -178.4(2) no
C14 C13 C18 C17 0.0(4) no
C13 C14 C15 C16 -0.3(4) no
C14 C15 C16 C17 0.5(4) no
C15 C16 C17 C18 -0.5(5) no
C16 C17 C18 C13 0.2(4) no
